data_2236076
loop_
_publ_author_name
'Shang, Zhenhua'
'Tao, Xiao'
'Ha, Jing'
'Yu, Fuda'

_publ_section_title
;
 Methyl
 2-[2-(benzyloxycarbonylamino)propan-2-yl]-5-hydroxy-1-methyl-6-oxo-1,6-dihydropyrimidine-4-carboxylate
;
_journal_coeditor_code BH2453
_journal_issue 11
_journal_name_full 'Acta Crystallographica Section E'
_journal_page_first o3175
_journal_paper_doi 10.1107/S160053681204233X
_journal_volume 68
_journal_year 2012
_chemical_formula_iupac 'C18 H21 N3 O6'
_chemical_formula_moiety 'C18 H21 N3 O6'
_chemical_formula_sum 'C18 H21 N3 O6'
_chemical_formula_weight 375.38
_chemical_name_systematic
;
Methyl
2-[2-(benzyloxycarbonylamino)propan-2-yl]-5-hydroxy-1-methyl-6-oxo-1,6-
dihydropyrimidine-4-carboxylate
;
_space_group_IT_number 14
_symmetry_cell_setting monoclinic
_symmetry_space_group_name_Hall '-P 2yn'
_symmetry_space_group_name_H-M 'P 1 21/n 1'
_atom_sites_solution_hydrogens geom
_atom_sites_solution_primary direct
_atom_sites_solution_secondary difmap
_cell_angle_alpha 90.00
_cell_angle_beta 109.74(3)
_cell_angle_gamma 90.00
_cell_formula_units_Z 4
_cell_length_a 10.540(2)
_cell_length_b 12.927(3)
_cell_length_c 13.751(3)
_cell_measurement_reflns_used 5478
_cell_measurement_temperature 113(2)
_cell_measurement_theta_max 27.940
_cell_measurement_theta_min 2.123
_cell_volume 1763.5(7)
_computing_cell_refinement 'CrystalClear (Rigaku/MSC, 2005)'
_computing_data_collection 'CrystalClear (Rigaku/MSC, 2005)'
_computing_data_reduction 'CrystalClear (Rigaku/MSC, 2005)'
_computing_molecular_graphics 'SHELXTL (Sheldrick, 2008)'
_computing_publication_material 'CrystalStructure (Rigaku/MSC, 2005)'
_computing_structure_refinement 'SHELXL97 (Sheldrick, 2008)'
_computing_structure_solution 'SHELXS97 (Sheldrick, 2008)'
_diffrn_ambient_temperature 113(2)
_diffrn_detector_area_resol_mean 7.31
_diffrn_measured_fraction_theta_full 0.994
_diffrn_measured_fraction_theta_max 0.994
_diffrn_measurement_device_type 'Rigaku Saturn'
_diffrn_measurement_method '\w and \f scans'
_diffrn_radiation_monochromator confocal
_diffrn_radiation_source 'rotating anode'
_diffrn_radiation_type MoK\a
_diffrn_radiation_wavelength 0.71073
_diffrn_reflns_av_R_equivalents 0.0319
_diffrn_reflns_av_sigmaI/netI 0.0423
_diffrn_reflns_limit_h_max 13
_diffrn_reflns_limit_h_min -13
_diffrn_reflns_limit_k_max 16
_diffrn_reflns_limit_k_min -16
_diffrn_reflns_limit_l_max 10
_diffrn_reflns_limit_l_min -18
_diffrn_reflns_number 12669
_diffrn_reflns_theta_full 27.93
_diffrn_reflns_theta_max 27.93
_diffrn_reflns_theta_min 2.12
_diffrn_standards_decay_% 0
_diffrn_standards_interval_count 0
_diffrn_standards_interval_time 0
_diffrn_standards_number 0
_exptl_absorpt_coefficient_mu 0.107
_exptl_absorpt_correction_T_max 0.9872
_exptl_absorpt_correction_T_min 0.9788
_exptl_absorpt_correction_type multi-scan
_exptl_absorpt_process_details '(CrystalClear; Rigaku/MSC, 2005)'
_exptl_crystal_colour colourless
_exptl_crystal_density_diffrn 1.414
_exptl_crystal_density_method 'not measured'
_exptl_crystal_description plate
_exptl_crystal_F_000 792
_exptl_crystal_size_max 0.20
_exptl_crystal_size_mid 0.16
_exptl_crystal_size_min 0.12
_refine_diff_density_max 0.278
_refine_diff_density_min -0.198
_refine_ls_extinction_method none
_refine_ls_goodness_of_fit_ref 0.996
_refine_ls_hydrogen_treatment mixed
_refine_ls_matrix_type full
_refine_ls_number_constraints 0
_refine_ls_number_parameters 255
_refine_ls_number_reflns 4184
_refine_ls_number_restraints 0
_refine_ls_restrained_S_all 0.996
_refine_ls_R_factor_all 0.0494
_refine_ls_R_factor_gt 0.0345
_refine_ls_shift/su_max 0.001
_refine_ls_shift/su_mean 0.000
_refine_ls_structure_factor_coef Fsqd
_refine_ls_weighting_details 'calc w=1/[\s^2^(Fo^2^)+(0.0545P)^2^] where P=(Fo^2^+2Fc^2^)/3'
_refine_ls_weighting_scheme calc
_refine_ls_wR_factor_gt 0.0872
_refine_ls_wR_factor_ref 0.0928
_reflns_number_gt 2889
_reflns_number_total 4184
_reflns_threshold_expression I>2\s(I)
_cod_data_source_file bh2453.cif
_cod_data_source_block I
_cod_original_cell_volume 1763.5(6)
_cod_original_sg_symbol_H-M 'P 21/n'
_cod_database_code 2236076
_cod_database_fobs_code 2236076

loop_
_symmetry_equiv_pos_as_xyz
'x, y, z'
'-x+1/2, y+1/2, -z+1/2'
'-x, -y, -z'
'x-1/2, -y-1/2, z-1/2'

loop_
_atom_site_type_symbol
_atom_site_label
_atom_site_fract_x
_atom_site_fract_y
_atom_site_fract_z
_atom_site_U_iso_or_equiv
_atom_site_adp_type
_atom_site_calc_flag
_atom_site_refinement_flags
_atom_site_occupancy
_atom_site_symmetry_multiplicity
N N1 0.06467(9) 0.00568(6) 0.24005(7) 0.0175(2) Uani d . 1 1
N N2 0.12798(9) 0.17823(6) 0.22657(8) 0.0184(2) Uani d . 1 1
N N3 0.23993(10) 0.16037(7) 0.45582(8) 0.0200(2) Uani d . 1 1
O O1 0.01828(8) 0.27591(6) 0.08460(7) 0.0245(2) Uani d . 1 1
O O2 -0.13087(8) 0.11324(6) -0.01134(6) 0.02320(19) Uani d . 1 1
H H2 -0.1711(14) 0.0529(10) -0.0243(12) 0.035 Uiso d . 1 1
O O3 -0.18898(8) -0.07843(6) 0.00815(7) 0.0248(2) Uani d . 1 1
O O4 -0.07643(7) -0.16439(5) 0.15296(6) 0.02110(19) Uani d . 1 1
O O5 0.01416(8) 0.16353(6) 0.42853(7) 0.0296(2) Uani d . 1 1
O O6 0.16194(8) 0.26344(6) 0.55086(7) 0.0251(2) Uani d . 1 1
C C1 0.13702(11) 0.08557(8) 0.28038(9) 0.0170(2) Uani d . 1 1
C C2 0.03246(11) 0.19213(8) 0.12974(9) 0.0184(2) Uani d . 1 1
C C3 -0.04554(11) 0.10083(8) 0.08528(9) 0.0180(2) Uani d . 1 1
C C4 -0.02494(10) 0.01226(8) 0.14162(9) 0.0168(2) Uani d . 1 1
C C5 0.21999(12) 0.26756(8) 0.26136(10) 0.0272(3) Uani d . 1 1
H H5A 0.2792 0.2719 0.2198 0.041 Uiso calc R 1 1
H H5B 0.2747 0.2586 0.3343 0.041 Uiso calc R 1 1
H H5C 0.1671 0.3313 0.2531 0.041 Uiso calc R 1 1
C C6 -0.10441(11) -0.08065(8) 0.09481(9) 0.0188(2) Uani d . 1 1
C C7 -0.15552(12) -0.25469(9) 0.10665(10) 0.0263(3) Uani d . 1 1
H H7A -0.2505 -0.2422 0.0978 0.039 Uiso calc R 1 1
H H7B -0.1230 -0.3147 0.1517 0.039 Uiso calc R 1 1
H H7C -0.1465 -0.2681 0.0391 0.039 Uiso calc R 1 1
C C8 0.23999(11) 0.07215(8) 0.38845(9) 0.0191(2) Uani d . 1 1
C C9 0.38107(12) 0.06442(9) 0.37925(11) 0.0272(3) Uani d . 1 1
H H9A 0.3937 0.1212 0.3362 0.041 Uiso calc R 1 1
H H9B 0.3899 -0.0018 0.3475 0.041 Uiso calc R 1 1
H H9C 0.4495 0.0689 0.4482 0.041 Uiso calc R 1 1
C C10 0.21098(13) -0.02658(8) 0.43885(10) 0.0257(3) Uani d . 1 1
H H10A 0.2773 -0.0336 0.5084 0.038 Uiso calc R 1 1
H H10B 0.2169 -0.0866 0.3971 0.038 Uiso calc R 1 1
H H10C 0.1202 -0.0227 0.4432 0.038 Uiso calc R 1 1
C C11 0.12831(11) 0.19193(8) 0.47419(9) 0.0212(3) Uani d . 1 1
C C12 0.05270(13) 0.30190(10) 0.58204(12) 0.0345(3) Uani d . 1 1
H H12A 0.0272 0.2496 0.6247 0.041 Uiso calc R 1 1
H H12B -0.0271 0.3166 0.5204 0.041 Uiso calc R 1 1
C C13 0.09959(12) 0.39926(9) 0.64339(10) 0.0244(3) Uani d . 1 1
C C14 0.01477(13) 0.48439(10) 0.62565(11) 0.0355(3) Uani d . 1 1
H H14 -0.0716 0.4813 0.5736 0.043 Uiso calc R 1 1
C C15 0.05509(15) 0.57377(10) 0.68321(12) 0.0389(4) Uani d . 1 1
H H15 -0.0034 0.6319 0.6701 0.047 Uiso calc R 1 1
C C16 0.17894(14) 0.57887(9) 0.75897(11) 0.0332(3) Uani d . 1 1
H H16 0.2059 0.6402 0.7987 0.040 Uiso calc R 1 1
C C17 0.26443(12) 0.49493(9) 0.77748(10) 0.0269(3) Uani d . 1 1
H H17 0.3503 0.4983 0.8301 0.032 Uiso calc R 1 1
C C18 0.22509(11) 0.40592(9) 0.71942(10) 0.0225(3) Uani d . 1 1
H H18 0.2849 0.3486 0.7318 0.027 Uiso calc R 1 1
H H3 0.3174(15) 0.1854(10) 0.4951(12) 0.034(4) Uiso d . 1 1

loop_
_atom_site_aniso_label
_atom_site_aniso_U_11
_atom_site_aniso_U_22
_atom_site_aniso_U_33
_atom_site_aniso_U_12
_atom_site_aniso_U_13
_atom_site_aniso_U_23
N1 0.0181(4) 0.0182(5) 0.0144(5) 0.0006(4) 0.0032(4) -0.0008(4)
N2 0.0202(5) 0.0163(4) 0.0165(5) -0.0014(4) 0.0036(4) 0.0010(4)
N3 0.0203(5) 0.0181(5) 0.0179(6) -0.0007(4) 0.0015(4) -0.0041(4)
O1 0.0277(4) 0.0203(4) 0.0230(5) 0.0020(3) 0.0052(4) 0.0066(4)
O2 0.0259(4) 0.0229(4) 0.0154(5) 0.0030(4) 0.0000(4) 0.0016(4)
O3 0.0215(4) 0.0273(4) 0.0199(5) -0.0012(3) -0.0006(4) -0.0012(4)
O4 0.0229(4) 0.0179(4) 0.0205(5) -0.0035(3) 0.0048(4) -0.0013(3)
O5 0.0224(4) 0.0287(5) 0.0340(6) -0.0044(3) 0.0046(4) -0.0112(4)
O6 0.0226(4) 0.0261(4) 0.0266(5) -0.0024(3) 0.0082(4) -0.0108(4)
C1 0.0183(5) 0.0157(5) 0.0162(6) 0.0022(4) 0.0048(5) 0.0004(5)
C2 0.0191(5) 0.0194(5) 0.0165(6) 0.0033(4) 0.0058(5) 0.0018(5)
C3 0.0170(5) 0.0217(6) 0.0142(6) 0.0044(4) 0.0039(5) 0.0003(5)
C4 0.0159(5) 0.0182(5) 0.0154(6) 0.0019(4) 0.0040(5) -0.0004(5)
C5 0.0293(6) 0.0217(6) 0.0260(7) -0.0075(5) 0.0033(6) 0.0011(5)
C6 0.0174(5) 0.0214(6) 0.0175(6) 0.0020(4) 0.0056(5) -0.0007(5)
C7 0.0293(6) 0.0217(6) 0.0270(8) -0.0084(5) 0.0083(6) -0.0034(5)
C8 0.0218(5) 0.0157(5) 0.0161(6) 0.0017(4) 0.0016(5) -0.0016(5)
C9 0.0219(6) 0.0276(6) 0.0264(7) 0.0045(5) 0.0008(6) -0.0051(6)
C10 0.0346(6) 0.0174(6) 0.0182(7) 0.0016(5) 0.0000(6) 0.0008(5)
C11 0.0248(6) 0.0156(5) 0.0209(7) -0.0010(4) 0.0047(5) -0.0004(5)
C12 0.0265(6) 0.0389(7) 0.0416(9) -0.0076(6) 0.0162(7) -0.0178(7)
C13 0.0228(5) 0.0272(6) 0.0248(7) -0.0021(5) 0.0102(5) -0.0060(5)
C14 0.0261(6) 0.0450(8) 0.0305(8) 0.0079(6) 0.0031(6) -0.0096(7)
C15 0.0456(8) 0.0335(7) 0.0368(9) 0.0159(6) 0.0129(7) -0.0038(6)
C16 0.0455(8) 0.0265(6) 0.0318(8) -0.0058(6) 0.0185(7) -0.0094(6)
C17 0.0254(6) 0.0351(7) 0.0214(7) -0.0069(5) 0.0095(6) -0.0034(5)
C18 0.0231(6) 0.0236(6) 0.0229(7) 0.0012(5) 0.0106(5) 0.0020(5)

loop_
_atom_type_symbol
_atom_type_description
_atom_type_scat_dispersion_real
_atom_type_scat_dispersion_imag
_atom_type_scat_source
C C 0.0033 0.0016 'International Tables Vol C Tables 4.2.6.8 and 6.1.1.4'
H H 0.0000 0.0000 'International Tables Vol C Tables 4.2.6.8 and 6.1.1.4'
N N 0.0061 0.0033 'International Tables Vol C Tables 4.2.6.8 and 6.1.1.4'
O O 0.0106 0.0060 'International Tables Vol C Tables 4.2.6.8 and 6.1.1.4'

loop_
_geom_angle_atom_site_label_1
_geom_angle_atom_site_label_2
_geom_angle_atom_site_label_3
_geom_angle
C1 N1 C4 119.05(10)
C2 N2 C1 121.31(9)
C2 N2 C5 113.23(9)
C1 N2 C5 125.38(10)
C11 N3 C8 122.65(10)
C11 N3 H3 117.7(9)
C8 N3 H3 118.5(9)
C3 O2 H2 102.2(10)
C6 O4 C7 114.62(10)
C11 O6 C12 116.08(9)
N1 C1 N2 122.28(11)
N1 C1 C8 116.74(9)
N2 C1 C8 120.89(9)
O1 C2 N2 121.61(10)
O1 C2 C3 123.23(11)
N2 C2 C3 115.13(10)
O2 C3 C4 126.26(10)
O2 C3 C2 114.58(10)
C4 C3 C2 119.14(11)
C3 C4 N1 122.78(10)
C3 C4 C6 118.53(11)
N1 C4 C6 118.69(10)
N2 C5 H5A 109.5
N2 C5 H5B 109.5
H5A C5 H5B 109.5
N2 C5 H5C 109.5
H5A C5 H5C 109.5
H5B C5 H5C 109.5
O3 C6 O4 123.35(10)
O3 C6 C4 121.54(10)
O4 C6 C4 115.10(10)
O4 C7 H7A 109.5
O4 C7 H7B 109.5
H7A C7 H7B 109.5
O4 C7 H7C 109.5
H7A C7 H7C 109.5
H7B C7 H7C 109.5
N3 C8 C1 111.98(9)
N3 C8 C10 108.59(9)
C1 C8 C10 110.51(9)
N3 C8 C9 107.98(9)
C1 C8 C9 108.47(10)
C10 C8 C9 109.24(9)
C8 C9 H9A 109.5
C8 C9 H9B 109.5
H9A C9 H9B 109.5
C8 C9 H9C 109.5
H9A C9 H9C 109.5
H9B C9 H9C 109.5
C8 C10 H10A 109.5
C8 C10 H10B 109.5
H10A C10 H10B 109.5
C8 C10 H10C 109.5
H10A C10 H10C 109.5
H10B C10 H10C 109.5
O5 C11 N3 126.06(11)
O5 C11 O6 124.26(10)
N3 C11 O6 109.67(10)
O6 C12 C13 108.10(9)
O6 C12 H12A 110.1
C13 C12 H12A 110.1
O6 C12 H12B 110.1
C13 C12 H12B 110.1
H12A C12 H12B 108.4
C18 C13 C14 118.59(11)
C18 C13 C12 121.68(11)
C14 C13 C12 119.71(12)
C15 C14 C13 120.45(13)
C15 C14 H14 119.8
C13 C14 H14 119.8
C16 C15 C14 120.33(12)
C16 C15 H15 119.8
C14 C15 H15 119.8
C15 C16 C17 119.91(12)
C15 C16 H16 120.0
C17 C16 H16 120.0
C16 C17 C18 119.93(13)
C16 C17 H17 120.0
C18 C17 H17 120.0
C17 C18 C13 120.79(11)
C17 C18 H18 119.6
C13 C18 H18 119.6

loop_
_geom_bond_atom_site_label_1
_geom_bond_atom_site_label_2
_geom_bond_distance
N1 C1 1.2923(13)
N1 C4 1.3667(15)
N2 C2 1.3833(15)
N2 C1 1.3943(13)
N2 C5 1.4797(14)
N3 C11 1.3473(14)
N3 C8 1.4694(14)
N3 H3 0.875(15)
O1 C2 1.2320(13)
O2 C3 1.3390(14)
O2 H2 0.876(13)
O3 C6 1.2239(15)
O4 C6 1.3187(13)
O4 C7 1.4507(13)
O5 C11 1.2109(14)
O6 C11 1.3562(14)
O6 C12 1.4457(14)
C1 C8 1.5255(17)
C2 C3 1.4503(16)
C3 C4 1.3581(15)
C4 C6 1.4813(15)
C5 H5A 0.9800
C5 H5B 0.9800
C5 H5C 0.9800
C7 H7A 0.9800
C7 H7B 0.9800
C7 H7C 0.9800
C8 C10 1.5317(15)
C8 C9 1.5376(15)
C9 H9A 0.9800
C9 H9B 0.9800
C9 H9C 0.9800
C10 H10A 0.9800
C10 H10B 0.9800
C10 H10C 0.9800
C12 C13 1.5028(17)
C12 H12A 0.9900
C12 H12B 0.9900
C13 C18 1.3843(18)
C13 C14 1.3865(17)
C14 C15 1.3838(19)
C14 H14 0.9500
C15 C16 1.369(2)
C15 H15 0.9500
C16 C17 1.3781(17)
C16 H16 0.9500
C17 C18 1.3819(16)
C17 H17 0.9500
C18 H18 0.9500

loop_
_geom_hbond_atom_site_label_D
_geom_hbond_atom_site_label_H
_geom_hbond_atom_site_label_A
_geom_hbond_site_symmetry_A
_geom_hbond_distance_DH
_geom_hbond_distance_HA
_geom_hbond_distance_DA
_geom_hbond_angle_DHA
_geom_hbond_publ_flag
O2 H2 O3 . 0.876(13) 1.782(14) 2.5879(12) 151.9(14) yes
N3 H3 O1 4_666 0.875(15) 2.118(15) 2.9854(16) 170.9(12) yes

loop_
_geom_torsion_atom_site_label_1
_geom_torsion_atom_site_label_2
_geom_torsion_atom_site_label_3
_geom_torsion_atom_site_label_4
_geom_torsion
C4 N1 C1 N2 -0.69(14)
C4 N1 C1 C8 -177.17(9)
C2 N2 C1 N1 5.48(15)
C5 N2 C1 N1 -170.84(10)
C2 N2 C1 C8 -178.18(9)
C5 N2 C1 C8 5.49(15)
C1 N2 C2 O1 175.31(9)
C5 N2 C2 O1 -7.95(14)
C1 N2 C2 C3 -6.35(14)
C5 N2 C2 C3 170.39(9)
O1 C2 C3 O2 2.85(15)
N2 C2 C3 O2 -175.46(8)
O1 C2 C3 C4 -178.65(10)
N2 C2 C3 C4 3.04(14)
O2 C3 C4 N1 179.76(9)
C2 C3 C4 N1 1.45(15)
O2 C3 C4 C6 -1.11(16)
C2 C3 C4 C6 -179.41(9)
C1 N1 C4 C3 -2.74(15)
C1 N1 C4 C6 178.12(9)
C7 O4 C6 O3 -0.77(14)
C7 O4 C6 C4 179.58(8)
C3 C4 C6 O3 -1.39(15)
N1 C4 C6 O3 177.78(9)
C3 C4 C6 O4 178.27(9)
N1 C4 C6 O4 -2.56(13)
C11 N3 C8 C1 56.33(14)
C11 N3 C8 C10 -65.98(14)
C11 N3 C8 C9 175.69(11)
N1 C1 C8 N3 -136.08(10)
N2 C1 C8 N3 47.39(13)
N1 C1 C8 C10 -14.88(13)
N2 C1 C8 C10 168.59(9)
N1 C1 C8 C9 104.85(10)
N2 C1 C8 C9 -71.68(12)
C8 N3 C11 O5 -11.11(19)
C8 N3 C11 O6 170.45(10)
C12 O6 C11 O5 3.79(17)
C12 O6 C11 N3 -177.74(10)
C11 O6 C12 C13 -164.02(10)
O6 C12 C13 C18 -45.05(16)
O6 C12 C13 C14 136.37(12)
C18 C13 C14 C15 -0.22(19)
C12 C13 C14 C15 178.41(12)
C13 C14 C15 C16 -0.5(2)
C14 C15 C16 C17 0.6(2)
C15 C16 C17 C18 0.13(19)
C16 C17 C18 C13 -0.87(18)
C14 C13 C18 C17 0.91(17)
C12 C13 C18 C17 -177.69(10)

loop_
_cod_related_entry_id
_cod_related_entry_database
_cod_related_entry_code
1 ChemSpider 21168987
